data_4310719
loop_
_publ_author_name
'Carmela Magliocchi'
'Xiaobing Xie'
'Timothy Hughbanks'

_publ_section_title
;
 Cyanide-Melt Synthesis of Reduced Molybdenum Selenide Clusters
;
_journal_name_full 'Inorganic Chemistry'
_journal_page_first 1902
_journal_page_last 1911
_journal_paper_doi 10.1021/ic035050u
_journal_volume 43
_journal_year 2004
_chemical_formula_sum 'C12 K4 Mo4 N12 Na4 O12 Se4'
_chemical_formula_weight 1452.20
_chemical_name_systematic
; 
 ? 
;
_space_group_IT_number 18
_symmetry_cell_setting orthorhombic
_symmetry_space_group_name_Hall 'P 2 2ab'
_symmetry_space_group_name_H-M 'P 21 21 2'
_atom_sites_solution_hydrogens geom
_atom_sites_solution_primary direct
_atom_sites_solution_secondary difmap
_audit_creation_method SHELXL-97
_cell_angle_alpha 90.00
_cell_angle_beta 90.00
_cell_angle_gamma 90.00
_cell_formula_units_Z 2
_cell_length_a 11.744(2)
_cell_length_b 11.849(2)
_cell_length_c 14.331(3)
_cell_measurement_temperature 110(2)
_cell_volume 1994.2(6)
_computing_cell_refinement SAINT
_computing_data_collection SMART
_computing_data_reduction SAINT
_computing_structure_refinement 'SHELXL-97 (Sheldrick, 1997)'
_computing_structure_solution 'SHELXS-97 (Sheldrick, 1990)'
_diffrn_ambient_temperature 110(2)
_diffrn_measured_fraction_theta_full 0.967
_diffrn_measured_fraction_theta_max 0.967
_diffrn_radiation_monochromator graphite
_diffrn_radiation_source 'fine-focus sealed tube'
_diffrn_radiation_type MoK\a
_diffrn_radiation_wavelength 0.71073
_diffrn_reflns_av_R_equivalents 0.0377
_diffrn_reflns_av_sigmaI/netI 0.0493
_diffrn_reflns_limit_h_max 13
_diffrn_reflns_limit_h_min -13
_diffrn_reflns_limit_k_max 13
_diffrn_reflns_limit_k_min -13
_diffrn_reflns_limit_l_max 15
_diffrn_reflns_limit_l_min -9
_diffrn_reflns_number 7739
_diffrn_reflns_theta_full 23.33
_diffrn_reflns_theta_max 23.33
_diffrn_reflns_theta_min 1.72
_exptl_absorpt_coefficient_mu 5.402
_exptl_absorpt_correction_T_max 0.6718
_exptl_absorpt_correction_T_min 0.2333
_exptl_absorpt_correction_type SADABS
_exptl_crystal_colour red-black
_exptl_crystal_density_diffrn 2.418
_exptl_crystal_density_method 'not measured'
_exptl_crystal_description plate
_exptl_crystal_F_000 1352
_exptl_crystal_size_max 0.38
_exptl_crystal_size_mid 0.29
_exptl_crystal_size_min 0.08
_refine_diff_density_max 1.079
_refine_diff_density_min -1.459
_refine_diff_density_rms 0.183
_refine_ls_abs_structure_details 'Flack H D (1983), Acta Cryst. A39, 876-881'
_refine_ls_abs_structure_Flack 0.075(18)
_refine_ls_extinction_coef 0.00030(13)
_refine_ls_extinction_expression Fc^*^=kFc[1+0.001xFc^2^\l^3^/sin(2\q)]^-1/4^
_refine_ls_extinction_method SHELXL
_refine_ls_goodness_of_fit_ref 1.045
_refine_ls_hydrogen_treatment mixed
_refine_ls_matrix_type full
_refine_ls_number_parameters 233
_refine_ls_number_reflns 2758
_refine_ls_number_restraints 1
_refine_ls_restrained_S_all 1.045
_refine_ls_R_factor_all 0.0360
_refine_ls_R_factor_gt 0.0357
_refine_ls_shift/su_max 0.000
_refine_ls_shift/su_mean 0.000
_refine_ls_structure_factor_coef Fsqd
_refine_ls_weighting_details 'calc w=1/[\s^2^(Fo^2^)+(0.0524P)^2^+9.6117P] where P=(Fo^2^+2Fc^2^)/3'
_refine_ls_weighting_scheme calc
_refine_ls_wR_factor_gt 0.0951
_refine_ls_wR_factor_ref 0.0957
_reflns_number_gt 2730
_reflns_number_total 2758
_reflns_threshold_expression >2sigma(I)
_cod_data_source_file ic035050usi20031203_012455_5.cif
_cod_data_source_block Na8Mo4Se4(CN)12_12H20_(8)
_cod_depositor_comments
;
The following automatic conversions were performed:
'_symmetry_cell_setting' value 'Orthorhombic' changed to 'orthorhombic'
according to '/home/saulius/struct/CIF-dictionaries/cif_core.dic'
dictionary named 'cif_core.dic' version 2.4.1 from 2010-06-29.

Automatic conversion script
Id: cif_fix_enum 1527 2010-12-29 10:47:43Z saulius 
;
_cod_original_cell_volume 1994.3(7)
_cod_database_code 4310719

loop_
_symmetry_equiv_pos_as_xyz
'x, y, z'
'-x, -y, z'
'-x+1/2, y+1/2, -z'
'x+1/2, -y+1/2, -z'

loop_
_atom_site_label
_atom_site_type_symbol
_atom_site_fract_x
_atom_site_fract_y
_atom_site_fract_z
_atom_site_U_iso_or_equiv
_atom_site_adp_type
_atom_site_occupancy
_atom_site_symmetry_multiplicity
_atom_site_calc_flag
_atom_site_refinement_flags
_atom_site_disorder_assembly
_atom_site_disorder_group
Mo1 Mo 0.08341(7) 0.41096(7) 0.62597(5) 0.0103(2) Uani 1 1 d . . .
Mo2 Mo 0.08946(6) 0.58370(7) 0.77064(5) 0.0108(2) Uani 1 1 d . . .
Se1 Se 0.12495(8) 0.61591(8) 0.60017(6) 0.0116(2) Uani 1 1 d . . .
Se2 Se 0.11801(8) 0.37734(8) 0.79551(6) 0.0120(2) Uani 1 1 d . . .
K1 K 0.40723(19) 0.63461(19) 0.60185(16) 0.0196(5) Uani 1 1 d . . .
K2 K 0.16508(18) 0.9206(2) 0.61447(16) 0.0207(5) Uani 1 1 d . . .
Na1 Na 0.3782(3) 0.1021(3) 0.8278(2) 0.0183(8) Uani 1 1 d . . .
Na2 Na 0.3459(4) 0.5973(4) 0.9844(3) 0.0294(10) Uani 1 1 d . . .
C1 C 0.0831(8) 0.2288(8) 0.6129(7) 0.0126(18) Uiso 1 1 d . . .
N1 N 0.0810(8) 1.1336(8) 0.5975(6) 0.024(2) Uani 1 1 d . . .
C2 C 0.1061(8) 0.7647(8) 0.7869(7) 0.015(2) Uani 1 1 d . . .
N2 N 0.1150(7) 0.8599(7) 0.8030(6) 0.021(2) Uani 1 1 d . . .
C3 C 0.2737(8) 0.5935(8) 0.7853(7) 0.016(2) Uiso 1 1 d . . .
N3 N 0.3706(7) 0.6046(8) 0.7986(5) 0.0188(19) Uani 1 1 d . . .
C4 C 0.2661(8) 0.3968(7) 0.6087(6) 0.0118(19) Uani 1 1 d . . .
N4 N 0.3635(7) 0.3919(7) 0.5955(6) 0.0185(19) Uani 1 1 d . . .
C5 C 0.0895(7) 0.3914(7) 0.4766(6) 0.0105(17) Uiso 1 1 d . . .
N5 N 0.0978(7) 0.3673(7) 0.3962(6) 0.0192(19) Uani 1 1 d . . .
C6 C 0.1053(8) 0.5938(8) 0.9210(6) 0.017(2) Uani 1 1 d . . .
N6 N 0.1155(7) 0.6051(7) 0.9994(5) 0.0169(17) Uani 1 1 d . . .
O1 O 0.4132(6) -0.0957(6) 0.8020(4) 0.0222(14) Uani 1 1 d . . .
O2 O 0.4057(6) 0.3058(6) 0.8231(5) 0.0222(16) Uani 1 1 d . . .
O3 O 0.1679(6) 0.0871(6) 0.8477(5) 0.0244(16) Uani 1 1 d . . .
O4 O 0.3346(6) 0.1068(6) 0.6636(5) 0.0238(16) Uani 1 1 d . . .
O5 O 0.3708(7) 0.7936(7) 0.9739(5) 0.0343(19) Uani 1 1 d . . .
O61 O 0.344(3) 0.3979(13) 0.9937(10) 0.028(7) Uani 0.57(7) 1 d P . .
O62 O 0.422(6) 0.401(2) 0.9950(14) 0.050(14) Uani 0.44(7) 1 d P . .

loop_
_atom_site_aniso_label
_atom_site_aniso_U_11
_atom_site_aniso_U_22
_atom_site_aniso_U_33
_atom_site_aniso_U_23
_atom_site_aniso_U_13
_atom_site_aniso_U_12
Mo1 0.0120(4) 0.0147(4) 0.0040(4) -0.0003(3) 0.0010(3) 0.0011(4)
Mo2 0.0134(4) 0.0158(4) 0.0032(4) 0.0000(3) -0.0004(3) -0.0005(4)
Se1 0.0130(5) 0.0164(5) 0.0053(4) 0.0007(4) -0.0002(3) -0.0008(4)
Se2 0.0147(5) 0.0167(5) 0.0044(4) 0.0013(4) -0.0009(4) 0.0016(4)
K1 0.0185(11) 0.0232(11) 0.0171(12) 0.0023(9) 0.0018(9) 0.0010(10)
K2 0.0233(12) 0.0229(11) 0.0158(12) 0.0043(11) 0.0038(9) 0.0036(9)
Na1 0.025(2) 0.022(2) 0.0076(18) -0.0010(16) -0.0011(15) -0.0023(17)
Na2 0.053(3) 0.022(2) 0.013(2) 0.0055(18) 0.0051(19) 0.007(2)
N1 0.024(5) 0.029(5) 0.018(5) 0.001(4) -0.002(4) -0.003(4)
C2 0.020(5) 0.014(5) 0.011(5) 0.003(4) -0.005(4) -0.002(4)
N2 0.028(5) 0.026(5) 0.009(5) 0.003(4) 0.009(4) -0.005(4)
N3 0.017(4) 0.033(5) 0.006(4) 0.000(4) 0.002(3) -0.002(4)
C4 0.023(5) 0.008(4) 0.004(4) 0.002(4) -0.003(4) 0.000(4)
N4 0.022(5) 0.022(5) 0.011(4) -0.003(4) -0.002(3) 0.009(4)
N5 0.023(5) 0.024(4) 0.011(4) -0.001(3) -0.003(4) -0.003(4)
C6 0.012(5) 0.025(5) 0.013(5) -0.005(4) 0.005(4) -0.010(4)
N6 0.021(4) 0.018(5) 0.012(5) 0.006(4) 0.010(3) 0.007(4)
O1 0.028(4) 0.026(4) 0.013(3) -0.002(3) 0.001(3) 0.002(3)
O2 0.015(3) 0.028(4) 0.024(4) 0.006(3) -0.006(3) -0.002(3)
O3 0.025(4) 0.022(4) 0.025(4) 0.002(3) -0.006(3) 0.001(3)
O4 0.029(4) 0.031(4) 0.011(3) 0.003(3) 0.002(3) 0.005(3)
O5 0.048(5) 0.046(5) 0.010(4) -0.006(3) 0.004(4) -0.014(4)
O61 0.038(18) 0.026(9) 0.021(8) -0.012(7) 0.004(7) 0.003(7)
O62 0.08(4) 0.059(16) 0.011(10) -0.010(10) 0.011(13) 0.018(17)

loop_
_atom_type_symbol
_atom_type_description
_atom_type_scat_dispersion_real
_atom_type_scat_dispersion_imag
_atom_type_scat_source
C C 0.0033 0.0016 'International Tables Vol C Tables 4.2.6.8 and 6.1.1.4'
N N 0.0061 0.0033 'International Tables Vol C Tables 4.2.6.8 and 6.1.1.4'
O O 0.0106 0.0060 'International Tables Vol C Tables 4.2.6.8 and 6.1.1.4'
Na Na 0.0362 0.0249 'International Tables Vol C Tables 4.2.6.8 and 6.1.1.4'
K K 0.2009 0.2494 'International Tables Vol C Tables 4.2.6.8 and 6.1.1.4'
Se Se -0.0929 2.2259 'International Tables Vol C Tables 4.2.6.8 and 6.1.1.4'
Mo Mo -1.6832 0.6857 'International Tables Vol C Tables 4.2.6.8 and 6.1.1.4'

loop_
_geom_angle_atom_site_label_1
_geom_angle_atom_site_label_2
_geom_angle_atom_site_label_3
_geom_angle
_geom_angle_site_symmetry_1
_geom_angle_site_symmetry_3
_geom_angle_publ_flag
C5 Mo1 C1 78.9(3) . . ?
C5 Mo1 C4 81.1(3) . . ?
C1 Mo1 C4 85.1(3) . . ?
C5 Mo1 Se1 82.6(2) . 2_565 ?
C1 Mo1 Se1 81.9(3) . 2_565 ?
C4 Mo1 Se1 160.8(2) . 2_565 ?
C5 Mo1 Se2 160.9(2) . . ?
C1 Mo1 Se2 85.7(3) . . ?
C4 Mo1 Se2 86.4(2) . . ?
Se1 Mo1 Se2 106.48(4) 2_565 . ?
C5 Mo1 Se1 87.2(2) . . ?
C1 Mo1 Se1 162.5(3) . . ?
C4 Mo1 Se1 82.2(2) . . ?
Se1 Mo1 Se1 107.03(4) 2_565 . ?
Se2 Mo1 Se1 105.48(4) . . ?
C5 Mo1 Mo1 95.8(2) . 2_565 ?
C1 Mo1 Mo1 136.8(3) . 2_565 ?
C4 Mo1 Mo1 136.9(2) . 2_565 ?
Se1 Mo1 Mo1 54.99(4) 2_565 2_565 ?
Se2 Mo1 Mo1 103.17(3) . 2_565 ?
Se1 Mo1 Mo1 54.68(4) . 2_565 ?
C5 Mo1 Mo2 137.3(2) . 2_565 ?
C1 Mo1 Mo2 94.7(3) . 2_565 ?
C4 Mo1 Mo2 140.9(2) . 2_565 ?
Se1 Mo1 Mo2 54.74(3) 2_565 2_565 ?
Se2 Mo1 Mo2 54.68(3) . 2_565 ?
Se1 Mo1 Mo2 102.74(4) . 2_565 ?
Mo1 Mo1 Mo2 60.53(3) 2_565 2_565 ?
C5 Mo1 Mo2 141.4(2) . . ?
C1 Mo1 Mo2 139.6(3) . . ?
C4 Mo1 Mo2 96.4(2) . . ?
Se1 Mo1 Mo2 102.65(4) 2_565 . ?
Se2 Mo1 Mo2 54.23(3) . . ?
Se1 Mo1 Mo2 54.50(3) . . ?
Mo1 Mo1 Mo2 60.13(3) 2_565 . ?
Mo2 Mo1 Mo2 59.57(3) 2_565 . ?
C2 Mo2 C6 80.2(4) . . ?
C2 Mo2 C3 81.2(3) . . ?
C6 Mo2 C3 79.4(3) . . ?
C2 Mo2 Se2 160.6(2) . . ?
C6 Mo2 Se2 84.3(3) . . ?
C3 Mo2 Se2 84.5(3) . . ?
C2 Mo2 Se2 83.7(2) . 2_565 ?
C6 Mo2 Se2 86.1(2) . 2_565 ?
C3 Mo2 Se2 160.6(3) . 2_565 ?
Se2 Mo2 Se2 106.92(4) . 2_565 ?
C2 Mo2 Se1 86.5(3) . . ?
C6 Mo2 Se1 161.2(2) . . ?
C3 Mo2 Se1 85.5(3) . . ?
Se2 Mo2 Se1 105.44(4) . . ?
Se2 Mo2 Se1 105.80(4) 2_565 . ?
C2 Mo2 Mo2 138.2(3) . 2_565 ?
C6 Mo2 Mo2 95.8(2) . 2_565 ?
C3 Mo2 Mo2 139.4(3) . 2_565 ?
Se2 Mo2 Mo2 54.88(4) . 2_565 ?
Se2 Mo2 Mo2 54.50(4) 2_565 2_565 ?
Se1 Mo2 Mo2 103.02(3) . 2_565 ?
C2 Mo2 Mo1 96.8(2) . 2_565 ?
C6 Mo2 Mo1 140.3(2) . 2_565 ?
C3 Mo2 Mo1 139.7(3) . 2_565 ?
Se2 Mo2 Mo1 102.57(4) . 2_565 ?
Se2 Mo2 Mo1 54.36(3) 2_565 2_565 ?
Se1 Mo2 Mo1 54.34(3) . 2_565 ?
Mo2 Mo2 Mo1 60.42(3) 2_565 2_565 ?
C2 Mo2 Mo1 140.7(3) . . ?
C6 Mo2 Mo1 138.5(3) . . ?
C3 Mo2 Mo1 97.5(3) . . ?
Se2 Mo2 Mo1 54.29(3) . . ?
Se2 Mo2 Mo1 101.94(4) 2_565 . ?
Se1 Mo2 Mo1 54.40(3) . . ?
Mo2 Mo2 Mo1 60.01(3) 2_565 . ?
Mo1 Mo2 Mo1 59.34(3) 2_565 . ?
Mo1 Se1 Mo1 70.33(4) 2_565 . ?
Mo1 Se1 Mo2 70.93(3) 2_565 . ?
Mo1 Se1 Mo2 71.11(4) . . ?
Mo1 Se1 K1 170.38(6) 2_565 . ?
Mo1 Se1 K1 104.95(5) . . ?
Mo2 Se1 K1 99.73(5) . . ?
Mo1 Se1 K2 104.17(5) 2_565 . ?
Mo1 Se1 K2 167.65(5) . . ?
Mo2 Se1 K2 96.74(5) . . ?
K1 Se1 K2 78.73(5) . . ?
Mo2 Se2 Mo1 71.48(4) . . ?
Mo2 Se2 Mo2 70.62(4) . 2_565 ?
Mo1 Se2 Mo2 70.95(3) . 2_565 ?
N4 K1 N5 97.9(3) 2_665 3_556 ?
N4 K1 N1 85.3(3) 2_665 3_546 ?
N5 K1 N1 90.9(3) 3_556 3_546 ?
N4 K1 N3 99.6(2) 2_665 . ?
N5 K1 N3 96.3(3) 3_556 . ?
N1 K1 N3 170.6(3) 3_546 . ?
N4 K1 N4 93.4(3) 2_665 . ?
N5 K1 N4 168.6(3) 3_556 . ?
N1 K1 N4 88.5(3) 3_546 . ?
N3 K1 N4 83.3(2) . . ?
N4 K1 C3 120.8(3) 2_665 . ?
N5 K1 C3 97.9(3) 3_556 . ?
N1 K1 C3 150.6(3) 3_546 . ?
N3 K1 C3 22.0(2) . . ?
N4 K1 C3 77.5(2) . . ?
N4 K1 C5 94.9(2) 2_665 3_556 ?
N5 K1 C5 20.9(2) 3_556 3_556 ?
N1 K1 C5 70.0(2) 3_546 3_556 ?
N3 K1 C5 117.2(2) . 3_556 ?
N4 K1 C5 156.1(2) . 3_556 ?
C3 K1 C5 116.6(2) . 3_556 ?
N4 K1 C4 113.8(3) 2_665 . ?
N5 K1 C4 148.2(3) 3_556 . ?
N1 K1 C4 92.9(3) 3_546 . ?
N3 K1 C4 77.8(2) . . ?
N4 K1 C4 20.6(2) . . ?
C3 K1 C4 65.3(3) . . ?
C5 K1 C4 145.5(2) 3_556 . ?
N4 K1 C1 88.5(2) 2_665 3_556 ?
N5 K1 C1 70.7(2) 3_556 3_556 ?
N1 K1 C1 20.2(2) 3_546 3_556 ?
N3 K1 C1 165.7(2) . 3_556 ?
N4 K1 C1 108.2(2) . 3_556 ?
C3 K1 C1 150.2(2) . 3_556 ?
C5 K1 C1 49.8(2) 3_556 3_556 ?
C4 K1 C1 109.8(2) . 3_556 ?
N4 K1 Se1 169.3(2) 2_665 . ?
N5 K1 Se1 92.59(19) 3_556 . ?
N1 K1 Se1 92.3(2) 3_546 . ?
N3 K1 Se1 81.35(17) . . ?
N4 K1 Se1 76.04(18) . . ?
C3 K1 Se1 59.41(18) . . ?
C5 K1 Se1 94.11(16) 3_556 . ?
C4 K1 Se1 55.74(17) . . ?
C1 K1 Se1 92.90(18) 3_556 . ?
N4 K1 K1 49.04(19) 2_665 2_665 ?
N5 K1 K1 146.9(2) 3_556 2_665 ?
N1 K1 K1 88.24(19) 3_546 2_665 ?
N3 K1 K1 88.98(18) . 2_665 ?
N4 K1 K1 44.50(17) . 2_665 ?
C3 K1 K1 98.94(19) . 2_665 ?
C5 K1 K1 140.16(17) 3_556 2_665 ?
C4 K1 K1 64.81(17) . 2_665 ?
C1 K1 K1 105.18(17) 3_556 2_665 ?
Se1 K1 K1 120.51(10) . 2_665 ?
N4 K1 K2 96.24(19) 2_665 3_546 ?
N5 K1 K2 128.49(19) 3_556 3_546 ?
N1 K1 K2 41.50(19) 3_546 3_546 ?
N3 K1 K2 129.43(18) . 3_546 ?
N4 K1 K2 47.96(17) . 3_546 ?
C3 K1 K2 116.10(19) . 3_546 ?
C5 K1 K2 108.72(16) 3_556 3_546 ?
C4 K1 K2 51.96(17) . 3_546 ?
C1 K1 K2 60.46(16) 3_556 3_546 ?
Se1 K1 K2 75.30(6) . 3_546 ?
K1 K1 K2 66.77(5) 2_665 3_546 ?
N1 K2 N2 104.1(3) . . ?
N1 K2 N5 123.6(3) . 3_556 ?
N2 K2 N5 101.3(3) . 3_556 ?
N1 K2 N1 80.8(3) . 2_575 ?
N2 K2 N1 79.8(3) . 2_575 ?
N5 K2 N1 153.6(3) 3_556 2_575 ?
N1 K2 N4 88.6(3) . 3_556 ?
N2 K2 N4 152.0(3) . 3_556 ?
N5 K2 N4 91.7(2) 3_556 3_556 ?
N1 K2 N4 77.7(2) 2_575 3_556 ?
N1 K2 O4 65.6(2) . 1_565 ?
N2 K2 O4 95.6(2) . 1_565 ?
N5 K2 O4 62.4(2) 3_556 1_565 ?
N1 K2 O4 144.0(2) 2_575 1_565 ?
N4 K2 O4 112.3(2) 3_556 1_565 ?
N1 K2 C2 122.2(3) . . ?
N2 K2 C2 21.4(2) . . ?
N5 K2 C2 97.3(2) 3_556 . ?
N1 K2 C2 74.0(3) 2_575 . ?
N4 K2 C2 133.1(3) 3_556 . ?
O4 K2 C2 112.6(2) 1_565 . ?
N1 K2 C5 113.1(3) . 3_556 ?
N2 K2 C5 123.2(2) . 3_556 ?
N5 K2 C5 21.9(2) 3_556 3_556 ?
N1 K2 C5 145.5(2) 2_575 3_556 ?
N4 K2 C5 71.5(2) 3_556 3_556 ?
O4 K2 C5 65.3(2) 1_565 3_556 ?
C2 K2 C5 117.1(2) . 3_556 ?
N1 K2 C4 94.6(3) . 3_556 ?
N2 K2 C4 160.5(2) . 3_556 ?
N5 K2 C4 72.0(2) 3_556 3_556 ?
N1 K2 C4 98.0(2) 2_575 3_556 ?
N4 K2 C4 20.5(2) 3_556 3_556 ?
O4 K2 C4 97.2(2) 1_565 3_556 ?
C2 K2 C4 139.4(2) . 3_556 ?
C5 K2 C4 51.2(2) 3_556 3_556 ?
N1 K2 C1 99.8(3) . 2_565 ?
N2 K2 C1 72.5(2) . 2_565 ?
N5 K2 C1 135.8(2) 3_556 2_565 ?
N1 K2 C1 19.2(2) 2_575 2_565 ?
N4 K2 C1 80.9(2) 3_556 2_565 ?
O4 K2 C1 159.0(2) 1_565 2_565 ?
C2 K2 C1 61.0(2) . 2_565 ?
C5 K2 C1 135.6(2) 3_556 2_565 ?
C4 K2 C1 99.1(2) 3_556 2_565 ?
N1 K2 Se1 150.0(2) . . ?
N2 K2 Se1 77.13(19) . . ?
N5 K2 Se1 84.50(18) 3_556 . ?
N1 K2 Se1 69.87(18) 2_575 . ?
N4 K2 Se1 79.62(17) 3_556 . ?
O4 K2 Se1 144.33(15) 1_565 . ?
C2 K2 Se1 55.76(18) . . ?
C5 K2 Se1 89.22(16) 3_556 . ?
C4 K2 Se1 83.86(16) 3_556 . ?
C1 K2 Se1 51.33(16) 2_565 . ?
N1 K2 K1 44.1(2) . 3_556 ?
N2 K2 K1 146.02(19) . 3_556 ?
N5 K2 K1 107.35(18) 3_556 3_556 ?
N1 K2 K1 82.52(19) 2_575 3_556 ?
N4 K2 K1 45.45(17) 3_556 3_556 ?
O4 K2 K1 82.08(14) 1_565 3_556 ?
C2 K2 K1 155.24(19) . 3_556 ?
C5 K2 K1 86.83(16) 3_556 3_556 ?
C4 K2 K1 51.09(16) 3_556 3_556 ?
C1 K2 K1 98.01(17) 2_565 3_556 ?
Se1 K2 K1 122.95(7) . 3_556 ?
O1 Na1 O4 84.7(3) . . ?
O1 Na1 O2 159.6(3) . . ?
O4 Na1 O2 88.8(3) . . ?
O1 Na1 N6 99.3(3) . 3_547 ?
O4 Na1 N6 169.2(3) . 3_547 ?
O2 Na1 N6 90.6(3) . 3_547 ?
O1 Na1 O1 77.2(3) . 2_655 ?
O4 Na1 O1 93.7(2) . 2_655 ?
O2 Na1 O1 84.0(3) . 2_655 ?
N6 Na1 O1 96.9(3) 3_547 2_655 ?
O1 Na1 O3 96.7(3) . . ?
O4 Na1 O3 84.4(3) . . ?
O2 Na1 O3 101.8(3) . . ?
N6 Na1 O3 85.2(3) 3_547 . ?
O1 Na1 O3 173.8(3) 2_655 . ?
O1 Na1 Na1 40.63(19) . 2_655 ?
O4 Na1 Na1 100.19(18) . 2_655 ?
O2 Na1 Na1 122.6(2) . 2_655 ?
N6 Na1 Na1 89.22(19) 3_547 2_655 ?
O1 Na1 Na1 39.26(17) 2_655 2_655 ?
O3 Na1 Na1 135.3(2) . 2_655 ?
O1 Na1 Na2 102.4(2) . 3_547 ?
O4 Na1 Na2 123.4(2) . 3_547 ?
O2 Na1 Na2 97.3(2) . 3_547 ?
N6 Na1 Na2 46.1(2) 3_547 3_547 ?
O1 Na1 Na2 142.9(2) 2_655 3_547 ?
O3 Na1 Na2 39.16(18) . 3_547 ?
Na1 Na1 Na2 121.58(12) 2_655 3_547 ?
O1 Na1 K2 61.65(18) . 1_545 ?
O4 Na1 K2 39.53(17) . 1_545 ?
O2 Na1 K2 121.9(2) . 1_545 ?
N6 Na1 K2 134.6(2) 3_547 1_545 ?
O1 Na1 K2 115.71(18) 2_655 1_545 ?
O3 Na1 K2 59.47(18) . 1_545 ?
Na1 Na1 K2 96.65(11) 2_655 1_545 ?
Na2 Na1 K2 95.13(10) 3_547 1_545 ?
O5 Na2 O61 173.3(10) . . ?
O5 Na2 O3 97.0(3) . 3_557 ?
O61 Na2 O3 83.9(4) . 3_557 ?
O5 Na2 O62 151.9(16) . . ?
O61 Na2 O62 21.5(8) . . ?
O3 Na2 O62 85.2(5) 3_557 . ?
O5 Na2 N3 83.7(3) . . ?
O61 Na2 N3 95.1(4) . . ?
O3 Na2 N3 177.4(3) 3_557 . ?
O62 Na2 N3 93.0(5) . . ?
O5 Na2 N6 95.5(3) . . ?
O61 Na2 N6 91.2(9) . . ?
O3 Na2 N6 81.7(3) 3_557 . ?
O62 Na2 N6 112.6(16) . . ?
N3 Na2 N6 100.7(3) . . ?
O5 Na2 O62 82.7(6) . 2_665 ?
O61 Na2 O62 90.7(12) . 2_665 ?
O3 Na2 O62 90.7(5) 3_557 2_665 ?
O62 Na2 O62 69.2(19) . 2_665 ?
N3 Na2 O62 86.9(5) . 2_665 ?
N6 Na2 O62 172.0(5) . 2_665 ?
O5 Na2 C6 96.5(3) . . ?
O61 Na2 C6 89.7(9) . . ?
O3 Na2 C6 103.9(3) 3_557 . ?
O62 Na2 C6 110.3(15) . . ?
N3 Na2 C6 78.4(3) . . ?
N6 Na2 C6 22.5(2) . . ?
O62 Na2 C6 165.3(5) 2_665 . ?
O5 Na2 C3 89.4(3) . . ?
O61 Na2 C3 92.1(5) . . ?
O3 Na2 C3 159.3(3) 3_557 . ?
O62 Na2 C3 98.4(7) . . ?
N3 Na2 C3 22.9(2) . . ?
N6 Na2 C3 78.0(3) . . ?
O62 Na2 C3 109.7(5) 2_665 . ?
C6 Na2 C3 55.6(3) . . ?
O5 Na2 Na1 96.8(2) . 3_557 ?
O61 Na2 Na1 88.2(7) . 3_557 ?
O3 Na2 Na1 40.66(18) 3_557 3_557 ?
O62 Na2 Na1 102.8(11) . 3_557 ?
N3 Na2 Na1 141.8(2) . 3_557 ?
N6 Na2 Na1 41.08(19) . 3_557 ?
O62 Na2 Na1 131.2(5) 2_665 3_557 ?
C6 Na2 Na1 63.47(19) . 3_557 ?
C3 Na2 Na1 119.1(2) . 3_557 ?
N1 C1 Mo1 173.7(8) 1_545 . ?
N1 C1 K1 59.0(6) 1_545 3_546 ?
Mo1 C1 K1 114.9(3) . 3_546 ?
N1 C1 K2 58.3(6) 1_545 2_565 ?
Mo1 C1 K2 121.2(4) . 2_565 ?
K1 C1 K2 81.9(2) 3_546 2_565 ?
C1 N1 K2 152.3(8) 1_565 . ?
C1 N1 K1 100.8(7) 1_565 3_556 ?
K2 N1 K1 94.4(3) . 3_556 ?
C1 N1 K2 102.5(7) 1_565 2_575 ?
K2 N1 K2 98.4(3) . 2_575 ?
K1 N1 K2 97.5(3) 3_556 2_575 ?
N2 C2 Mo2 174.6(8) . . ?
N2 C2 K2 64.3(6) . . ?
Mo2 C2 K2 120.9(4) . . ?
C2 N2 K2 94.3(7) . . ?
N3 C3 Mo2 174.8(9) . . ?
N3 C3 Na2 64.1(6) . . ?
Mo2 C3 Na2 112.1(4) . . ?
N3 C3 K1 68.0(6) . . ?
Mo2 C3 K1 115.4(4) . . ?
Na2 C3 K1 131.8(3) . . ?
C3 N3 Na2 93.0(6) . . ?
C3 N3 K1 90.0(6) . . ?
Na2 N3 K1 174.2(4) . . ?
N4 C4 Mo1 176.8(8) . . ?
N4 C4 K1 62.6(6) . . ?
Mo1 C4 K1 116.0(3) . . ?
N4 C4 K2 66.8(6) . 3_546 ?
Mo1 C4 K2 110.2(3) . 3_546 ?
K1 C4 K2 77.0(2) . 3_546 ?
C4 N4 K1 168.1(7) . 2_665 ?
C4 N4 K1 96.8(7) . . ?
K1 N4 K1 86.5(3) 2_665 . ?
C4 N4 K2 92.7(6) . 3_546 ?
K1 N4 K2 98.9(3) 2_665 3_546 ?
K1 N4 K2 86.6(2) . 3_546 ?
N5 C5 Mo1 171.8(7) . . ?
N5 C5 K2 63.6(5) . 3_546 ?
Mo1 C5 K2 115.2(3) . 3_546 ?
N5 C5 K1 55.9(5) . 3_546 ?
Mo1 C5 K1 116.5(3) . 3_546 ?
K2 C5 K1 87.1(2) 3_546 3_546 ?
C5 N5 K1 103.2(6) . 3_546 ?
C5 N5 K2 94.5(6) . 3_546 ?
K1 N5 K2 104.0(3) 3_546 3_546 ?
N6 C6 Mo2 176.3(8) . . ?
N6 C6 Na2 66.2(6) . . ?
Mo2 C6 Na2 112.7(3) . . ?
C6 N6 Na1 171.3(7) . 3_557 ?
C6 N6 Na2 91.3(6) . . ?
Na1 N6 Na2 92.8(3) 3_557 . ?
Na1 O1 Na1 100.1(3) . 2_655 ?
Na2 O3 Na1 100.2(3) 3_547 . ?
Na1 O4 K2 110.3(2) . 1_545 ?
O62 O61 Na2 87(2) . . ?
O61 O62 Na2 72(2) . . ?
O61 O62 Na2 175(2) . 2_665 ?
Na2 O62 Na2 110.4(18) . 2_665 ?

loop_
_geom_bond_atom_site_label_1
_geom_bond_atom_site_label_2
_geom_bond_distance
_geom_bond_site_symmetry_2
_geom_bond_publ_flag
Mo1 C5 2.154(8) . ?
Mo1 C1 2.166(9) . ?
Mo1 C4 2.166(10) . ?
Mo1 Se1 2.4951(12) 2_565 ?
Mo1 Se2 2.4955(12) . ?
Mo1 Se1 2.5044(13) . ?
Mo1 Mo1 2.8794(15) 2_565 ?
Mo1 Mo2 2.9025(11) 2_565 ?
Mo1 Mo2 2.9142(12) . ?
Mo2 C2 2.166(9) . ?
Mo2 C6 2.167(9) . ?
Mo2 C3 2.177(9) . ?
Mo2 Se2 2.4936(13) . ?
Mo2 Se2 2.5055(12) 2_565 ?
Mo2 Se1 2.5075(12) . ?
Mo2 Mo2 2.8896(15) 2_565 ?
Mo2 Mo1 2.9025(11) 2_565 ?
Se1 Mo1 2.4951(12) 2_565 ?
Se1 K1 3.323(3) . ?
Se1 K2 3.646(3) . ?
Se2 Mo2 2.5055(12) 2_565 ?
K1 N4 2.713(9) 2_665 ?
K1 N5 2.758(9) 3_556 ?
K1 N1 2.860(9) 3_546 ?
K1 N3 2.874(8) . ?
K1 N4 2.923(9) . ?
K1 C3 3.100(10) . ?
K1 C5 3.243(9) 3_556 ?
K1 C4 3.270(9) . ?
K1 C1 3.276(10) 3_556 ?
K1 K1 3.863(5) 2_665 ?
K1 K2 4.094(3) 3_546 ?
K2 N1 2.721(10) . ?
K2 N2 2.857(9) . ?
K2 N5 2.859(9) 3_556 ?
K2 N1 2.971(10) 2_575 ?
K2 N4 3.046(9) 3_556 ?
K2 O4 3.054(7) 1_565 ?
K2 C2 3.162(10) . ?
K2 C5 3.182(9) 3_556 ?
K2 C4 3.310(10) 3_556 ?
K2 C1 3.410(10) 2_565 ?
K2 K1 4.094(3) 3_556 ?
Na1 O1 2.408(8) . ?
Na1 O4 2.409(7) . ?
Na1 O2 2.435(8) . ?
Na1 N6 2.477(9) 3_547 ?
Na1 O1 2.478(8) 2_655 ?
Na1 O3 2.492(8) . ?
Na1 Na1 3.747(7) 2_655 ?
Na1 Na2 3.765(6) 3_547 ?
Na1 K2 4.499(4) 1_545 ?
Na2 O5 2.349(9) . ?
Na2 O61 2.366(15) . ?
Na2 O3 2.415(8) 3_557 ?
Na2 O62 2.49(3) . ?
Na2 N3 2.681(9) . ?
Na2 N6 2.716(9) . ?
Na2 O62 2.73(7) 2_665 ?
Na2 C6 2.968(10) . ?
Na2 C3 2.976(11) . ?
Na2 Na1 3.765(6) 3_557 ?
C1 N1 1.151(13) 1_545 ?
C1 K1 3.276(10) 3_546 ?
C1 K2 3.410(10) 2_565 ?
N1 C1 1.151(13) 1_565 ?
N1 K1 2.860(9) 3_556 ?
N1 K2 2.971(10) 2_575 ?
C2 N2 1.156(13) . ?
C3 N3 1.161(12) . ?
C4 N4 1.160(12) . ?
C4 K2 3.310(9) 3_546 ?
N4 K1 2.713(9) 2_665 ?
N4 K2 3.046(9) 3_546 ?
C5 N5 1.191(12) . ?
C5 K2 3.182(9) 3_546 ?
C5 K1 3.243(9) 3_546 ?
N5 K1 2.758(9) 3_546 ?
N5 K2 2.859(9) 3_546 ?
C6 N6 1.138(11) . ?
N6 Na1 2.477(9) 3_557 ?
O1 Na1 2.478(8) 2_655 ?
O3 Na2 2.415(8) 3_547 ?
O4 K2 3.054(7) 1_545 ?
O61 O62 0.91(4) . ?
O62 Na2 2.73(7) 2_665 ?
